data_1546253
loop_
_publ_author_name
'Shaw, Paul Anthony'
'Clarkson, Guy James'
'Rourke, Jonathan P.'

_publ_section_title
;
 Reversible C-C bond formation at a triply cyclometallated platinum(IV)
 centre
;
_journal_name_full 'Chem. Sci.'
_journal_paper_doi 10.1039/C7SC01361B
_journal_year 2017
_chemical_formula_moiety 'C38 H29 Cl F2 N P Pt'
_chemical_formula_sum 'C38 H29 Cl F2 N P Pt'
_chemical_formula_weight 799.13
_space_group_crystal_system triclinic
_space_group_IT_number 2
_space_group_name_Hall '-P 1'
_space_group_name_H-M_alt 'P -1'
_symmetry_space_group_name_Hall '-P 1'
_symmetry_space_group_name_H-M 'P -1'
_atom_sites_solution_hydrogens geom
_atom_sites_solution_primary direct
_audit_creation_date 2016-03-20
_audit_creation_method
;
Olex2 1.2
(compiled 2016.02.16 svn.r3265 for OlexSys, GUI svn.r5155)
;
_audit_update_record
;
2017-03-27 deposited with the CCDC.
2017-06-05 downloaded from the CCDC.
;
_cell_angle_alpha 100.845(2)
_cell_angle_beta 97.595(2)
_cell_angle_gamma 117.163(3)
_cell_formula_units_Z 2
_cell_length_a 11.3911(3)
_cell_length_b 11.7933(4)
_cell_length_c 12.8630(3)
_cell_measurement_reflns_used 15973
_cell_measurement_temperature 150(2)
_cell_measurement_theta_max 77.9160
_cell_measurement_theta_min 3.5800
_cell_volume 1462.19(9)
_computing_cell_refinement 'CrysAlisPro 1.171.38.41 (Rigaku OD, 2015)'
_computing_data_collection 'CrysAlisPro 1.171.38.41 (Rigaku OD, 2015)'
_computing_data_reduction 'CrysAlisPro 1.171.38.41 (Rigaku OD, 2015)'
_computing_molecular_graphics 'Olex2 (Dolomanov et al., 2009)'
_computing_publication_material 'Olex2 (Dolomanov et al., 2009)'
_computing_structure_refinement 'ShelXL (Sheldrick, 2015)'
_computing_structure_solution 'ShelXT (Sheldrick, 2015)'
_diffrn_ambient_environment N~2~
_diffrn_ambient_temperature 150(2)
_diffrn_detector 'CCD plate'
_diffrn_detector_area_resol_mean 10.2833
_diffrn_detector_type Ruby
_diffrn_measured_fraction_theta_full 1.000
_diffrn_measured_fraction_theta_max 0.987
_diffrn_measurement_details
;
List of Runs (angles in degrees, time in seconds):

  # Type    Start    End  Width  t~exp~   \w     \q     \k     \f   Frames
#--------------------------------------------------------------------------
  1  \w     19.00  44.00   1.00    3.50    --   54.00  84.00   9.69   25
  2  \w     33.00  60.00   1.00    3.50    --   66.00  77.00  37.51   27
  3  \w     38.00  76.00   1.00    3.50    --   70.00  79.00   0.87   38
  4  \w     43.00  69.00   1.00    3.50    --   70.00  77.00 -44.73   26
  5  \w     41.00  66.00   1.00    3.50    --   74.00  79.00 -71.39   25
  6  \w     31.00  59.00   1.00    3.50    --   62.00  79.00 -99.48   28
  7  \w     41.00  72.00   1.00    3.50    --   74.00  79.00-136.22   31
  8  \w    102.00 146.00   1.00    3.50    --   70.00  79.00-178.20   44
  9  \w    124.00 156.00   1.00   14.00    --  114.00  77.00 -90.00   32
 10  \w    124.00 177.00   1.00   14.00    --  114.00  77.00-150.00   53
 11  \w    122.00 178.00   1.00   14.00    --  114.00  77.00   0.00   56
 12  \w    133.00 178.00   1.00   14.00    --  114.00  77.00  30.00   45
 13  \w    123.00 149.00   1.00   14.00    --  114.00  61.00  90.00   26
 14  \w    121.00 170.00   1.00   14.00    --  114.00  77.00 120.00   49
 15  \w    117.00 148.00   1.00    3.50    --   74.00  78.00  43.11   31
 16  \w    122.00 177.00   1.00   14.00    --  114.00  77.00  60.00   55
 17  \w    111.00 178.00   1.00   14.00    --  114.00  77.00  90.00   67
 18  \w     90.00 141.00   1.00    3.50    --   70.00  79.00 114.05   51
 19  \w     86.00 148.00   1.00   14.00    --  114.00  61.00  30.00   62
 20  \w     88.00 115.00   1.00   14.00    --  114.00  61.00   0.00   27
 21  \w     87.00 114.00   1.00   14.00    --  114.00  61.00 -30.00   27
 22  \w     81.00 112.00   1.00   14.00    --  114.00  77.00 -90.00   31
 23  \w     85.00 120.00   1.00   14.00    --  114.00  61.00-120.00   35
 24  \w     85.00 111.00   1.00   14.00    --  114.00  61.00-150.00   26
 25  \w     85.00 113.00   1.00   14.00    --  114.00  61.00-180.00   28
 26  \w     81.00 177.00   1.00   14.00    --  114.00  77.00-120.00   96
 27  \w     85.00 130.00   1.00   14.00    --  114.00  61.00 -60.00   45
 28  \w     81.00 107.00   1.00   14.00    --  114.00  77.00-103.00   26
 29  \w     81.00 118.00   1.00   14.00    --  114.00  77.00-150.00   37
 30  \w     81.00 172.00   1.00   14.00    --  114.00  77.00-180.00   91
 31  \w     81.00 177.00   1.00   14.00    --  114.00  77.00 -30.00   96
 32  \w     86.00 113.00   1.00   14.00    --  114.00  61.00 150.00   27
 33  \w     85.00 111.00   1.00   14.00    --  114.00  61.00 120.00   26
 34  \w     86.00 115.00   1.00   14.00    --  114.00  61.00  90.00   29
 35  \w     85.00 130.00   1.00   14.00    --  114.00  61.00  60.00   45
 36  \w     82.00 177.00   1.00   14.00    --  114.00  77.00 150.00   95
 37  \w     81.00 107.00   1.00   14.00    --  114.00  77.00  30.00   26
 38  \w     81.00 114.00   1.00   14.00    --  114.00  77.00   0.00   33
 39  \w     82.00 172.00   1.00   14.00    --  114.00  77.00 -60.00   90
 40  \w     81.00 118.00   1.00   14.00    --  114.00  77.00 120.00   37
 41  \w     81.00 107.00   1.00   14.00    --  114.00  77.00  60.00   26
 42  \w     82.00 108.00   1.00   14.00    --  114.00  77.00  90.00   26
 43  \w     42.00 114.00   1.00    3.50    --   74.00  78.00  43.11   72
 44  \w     37.00  76.00   1.00    3.50    --   70.00  79.00 114.05   39
 45  \w     34.00  60.00   1.00    3.50    --   66.00  79.00  81.94   26
 46  \w     19.00  44.00   1.00    3.50    --   54.00  84.00 166.25   25
 47  \w      8.00  33.00   1.00    3.50    --   46.00  91.00 118.47   25
 48  \w      3.00  28.00   1.00    3.50    --   41.71  95.00 -26.93   25
 49  \w     19.00  45.00   1.00    3.50    --   54.00  84.00-133.42   26
 50  \w     37.00  65.00   1.00    3.50    --   70.00  79.00-178.20   28
 51  \w      6.00  31.00   1.00    3.50    --   42.00  88.00-170.83   25
 52  \w    -51.00  31.00   1.00    3.50    --  -41.71  57.00-150.00   82
 53  \w    -91.00  -6.00   1.00    3.50    --  -41.71 125.00  60.00   85
 54  \w   -109.00 -17.00   1.00    3.50    --  -41.71 -38.00 -90.00   92
 55  \w    114.00 144.00   1.00   14.00    --  114.00 -77.00-150.00   30
 56  \w     55.00 109.00   1.00   14.00    --  114.00 -95.00   0.00   54
 57  \w     55.00 116.00   1.00   14.00    --  114.00-111.00 120.00   61
 58  \w     49.00  91.00   1.00   14.00    --  114.00 -95.00  60.00   42
 59  \w     44.00 115.00   1.00   14.00    --  114.00-111.00 -60.00   71
 60  \w     53.00  91.00   1.00   14.00    --  114.00 -77.00-150.00   38
 61  \w     44.00 106.00   1.00   14.00    --  114.00 -95.00-180.00   62
 62  \w     35.00  86.00   1.00    3.50    --   41.71-125.00   0.00   51
 63  \w     37.00  88.00   1.00   14.00    --  114.00 -95.00 150.00   51
 64  \w    -99.00 -17.00   1.00    3.50    --  -41.71 -57.00-180.00   82
 65  \w   -115.00 -14.00   1.00    3.50    --  -41.71 -57.00  90.00  101
;
_diffrn_measurement_device 'four-circle diffractometer'
_diffrn_measurement_device_type 'Xcalibur, Ruby, Gemini'
_diffrn_measurement_method '\w scans'
_diffrn_orient_matrix_type 'CrysAlisPro convention (1999,Acta A55,543-557)'
_diffrn_orient_matrix_UB_11 0.0146788000
_diffrn_orient_matrix_UB_12 -0.0791844000
_diffrn_orient_matrix_UB_13 -0.1024146000
_diffrn_orient_matrix_UB_21 -0.1517066000
_diffrn_orient_matrix_UB_22 -0.1052457000
_diffrn_orient_matrix_UB_23 -0.0254108000
_diffrn_orient_matrix_UB_31 -0.0375596000
_diffrn_orient_matrix_UB_32 0.0779062000
_diffrn_orient_matrix_UB_33 -0.0687286000
_diffrn_radiation_monochromator graphite
_diffrn_radiation_probe x-ray
_diffrn_radiation_type CuK\a
_diffrn_radiation_wavelength 1.54184
_diffrn_reflns_av_R_equivalents 0.0564
_diffrn_reflns_av_unetI/netI 0.0440
_diffrn_reflns_Laue_measured_fraction_full 1.000
_diffrn_reflns_Laue_measured_fraction_max 0.987
_diffrn_reflns_limit_h_max 14
_diffrn_reflns_limit_h_min -14
_diffrn_reflns_limit_k_max 14
_diffrn_reflns_limit_k_min -14
_diffrn_reflns_limit_l_max 16
_diffrn_reflns_limit_l_min -16
_diffrn_reflns_number 27557
_diffrn_reflns_point_group_measured_fraction_full 1.000
_diffrn_reflns_point_group_measured_fraction_max 0.987
_diffrn_reflns_theta_full 67.684
_diffrn_reflns_theta_max 78.201
_diffrn_reflns_theta_min 3.613
_diffrn_source 'fine-focus sealed X-ray tube'
_diffrn_source_type 'Enhance (Cu) X-ray Source'
_exptl_absorpt_coefficient_mu 10.686
_exptl_absorpt_correction_T_max 0.779
_exptl_absorpt_correction_T_min 0.364
_exptl_absorpt_correction_type analytical
_exptl_absorpt_process_details
;
CrysAlisPro 1.171.38.41 (Rigaku Oxford Diffraction, 2015)
Analytical numeric absorption correction using a multifaceted crystal
            model based on expressions derived by R.C. Clark & J.S. Reid.
(Clark, R. C. & Reid, J. S. (1995). Acta Cryst. A51, 887-897)
Empirical absorption correction using spherical harmonics,
 implemented in SCALE3 ABSPACK scaling algorithm.
;
_exptl_crystal_colour colourless
_exptl_crystal_colour_primary colourless
_exptl_crystal_density_diffrn 1.815
_exptl_crystal_description block
_exptl_crystal_F_000 784
_exptl_crystal_size_max 0.185
_exptl_crystal_size_mid 0.095
_exptl_crystal_size_min 0.03
_refine_diff_density_max 0.947
_refine_diff_density_min -0.584
_refine_diff_density_rms 0.113
_refine_ls_extinction_method none
_refine_ls_goodness_of_fit_ref 1.019
_refine_ls_hydrogen_treatment constr
_refine_ls_matrix_type full
_refine_ls_number_parameters 397
_refine_ls_number_reflns 6188
_refine_ls_number_restraints 0
_refine_ls_restrained_S_all 1.019
_refine_ls_R_factor_all 0.0301
_refine_ls_R_factor_gt 0.0257
_refine_ls_shift/su_max 0.001
_refine_ls_shift/su_mean 0.000
_refine_ls_structure_factor_coef Fsqd
_refine_ls_weighting_details 'w=1/[\s^2^(Fo^2^)+(0.0316P)^2^] where P=(Fo^2^+2Fc^2^)/3'
_refine_ls_weighting_scheme calc
_refine_ls_wR_factor_gt 0.0600
_refine_ls_wR_factor_ref 0.0619
_reflns_Friedel_coverage 0.000
_reflns_number_gt 5617
_reflns_number_total 6188
_reflns_threshold_expression 'I > 2\s(I)'
_cod_data_source_file c7sc01361b2.cif
_cod_data_source_block ps29new
_cod_original_cell_volume 1462.18(7)
_cod_database_code 1546253
_chemical_oxdiff_formula 'C38 H30 N2 P F2 Pt'
_shelx_space_group_comment
;
The symmetry employed for this shelxl refinement is uniquely defined
by the following loop, which should always be used as a source of
symmetry information in preference to the above space-group names.
They are only intended as comments.
;
_reflns_odcompleteness_completeness 100.00
_reflns_odcompleteness_iscentric 1
_reflns_odcompleteness_theta 66.97
_olex2_refinement_description
;
1. Fixed Uiso
 At 1.2 times of:
  All C(H) groups, All C(H,H) groups
2.a Secondary CH2 refined with riding coordinates:
 C18(H18A,H18B), C25(H25A,H25B), C32(H32A,H32B)
2.b Aromatic/amide H refined with riding coordinates:
 C2(H2), C4(H4), C5(H5), C8(H8), C9(H9), C10(H10), C13(H13), C14(H14),
 C16(H16), C21(H21), C22(H22), C23(H23), C24(H24), C27(H27), C28(H28), C29(H29),
  C30(H30), C31(H31), C34(H34), C35(H35), C36(H36), C37(H37), C38(H38)
;
_shelx_shelxl_version_number 2014/7
_olex2_submission_special_instructions 'No special instructions were received'
_oxdiff_exptl_absorpt_empirical_details
;
Empirical correction (ABSPACK) includes:
- Absorption correction using spherical harmonics
- Frame scaling
;
_oxdiff_exptl_absorpt_empirical_full_max 1.132
_oxdiff_exptl_absorpt_empirical_full_min 0.908

loop_
_space_group_symop_operation_xyz
'x, y, z'
'-x, -y, -z'

loop_
_atom_site_label
_atom_site_type_symbol
_atom_site_fract_x
_atom_site_fract_y
_atom_site_fract_z
_atom_site_U_iso_or_equiv
_atom_site_adp_type
_atom_site_occupancy
_atom_site_site_symmetry_order
_atom_site_calc_flag
_atom_site_refinement_flags_posn
Pt1 Pt 0.75620(2) 0.41880(2) 0.26100(2) 0.01594(5) Uani 1 1 d .
Cl1 Cl 0.99076(8) 0.59552(8) 0.34621(7) 0.02395(16) Uani 1 1 d .
P1 P 0.78481(8) 0.25155(8) 0.29748(6) 0.01723(16) Uani 1 1 d .
C1 C 0.7970(3) 0.3984(4) 0.1056(3) 0.0223(7) Uani 1 1 d .
C2 C 0.8571(4) 0.3318(4) 0.0552(3) 0.0253(7) Uani 1 1 d .
H2 H 0.8873 0.2839 0.0924 0.030 Uiso 1 1 calc R
C3 C 0.8732(4) 0.3349(4) -0.0499(3) 0.0299(8) Uani 1 1 d .
F3 F 0.9342(3) 0.2689(2) -0.0944(2) 0.0379(6) Uani 1 1 d .
C4 C 0.8335(4) 0.4031(4) -0.1084(3) 0.0337(9) Uani 1 1 d .
H4 H 0.8450 0.4023 -0.1803 0.040 Uiso 1 1 calc R
C5 C 0.7764(4) 0.4725(4) -0.0590(3) 0.0294(8) Uani 1 1 d .
H5 H 0.7487 0.5214 -0.0971 0.035 Uiso 1 1 calc R
C6 C 0.7586(3) 0.4721(4) 0.0472(3) 0.0231(7) Uani 1 1 d .
C7 C 0.7053(4) 0.5510(4) 0.1038(3) 0.0246(7) Uani 1 1 d .
N7 N 0.7052(3) 0.5466(3) 0.2079(2) 0.0200(5) Uani 1 1 d .
C8 C 0.6569(4) 0.6271(4) 0.0621(3) 0.0325(8) Uani 1 1 d .
H8 H 0.6591 0.6346 -0.0099 0.039 Uiso 1 1 calc R
C9 C 0.6061(4) 0.6908(4) 0.1272(4) 0.0346(9) Uani 1 1 d .
H9 H 0.5715 0.7414 0.0990 0.042 Uiso 1 1 calc R
C10 C 0.6046(4) 0.6825(4) 0.2332(3) 0.0309(8) Uani 1 1 d .
H10 H 0.5682 0.7261 0.2771 0.037 Uiso 1 1 calc R
C11 C 0.6575(3) 0.6093(3) 0.2744(3) 0.0216(7) Uani 1 1 d .
C12 C 0.6659(3) 0.5872(3) 0.3828(3) 0.0222(7) Uani 1 1 d .
C13 C 0.6407(4) 0.6605(4) 0.4670(3) 0.0261(7) Uani 1 1 d .
H13 H 0.6133 0.7223 0.4531 0.031 Uiso 1 1 calc R
C14 C 0.6557(4) 0.6429(4) 0.5710(3) 0.0269(8) Uani 1 1 d .
H14 H 0.6383 0.6911 0.6291 0.032 Uiso 1 1 calc R
C15 C 0.6962(4) 0.5534(4) 0.5861(3) 0.0241(7) Uani 1 1 d .
C16 C 0.7248(3) 0.4808(3) 0.5058(3) 0.0208(7) Uani 1 1 d .
H16 H 0.7554 0.4221 0.5224 0.025 Uiso 1 1 calc R
C17 C 0.7082(3) 0.4948(3) 0.3999(3) 0.0186(6) Uani 1 1 d .
F17 F 0.7125(3) 0.5355(2) 0.68841(18) 0.0328(5) Uani 1 1 d .
C18 C 0.6679(3) 0.1153(3) 0.1770(3) 0.0203(6) Uani 1 1 d .
H18A H 0.7095 0.1201 0.1139 0.024 Uiso 1 1 calc R
H18B H 0.6422 0.0284 0.1912 0.024 Uiso 1 1 calc R
C19 C 0.5456(3) 0.1344(3) 0.1556(3) 0.0183(6) Uani 1 1 d .
C20 C 0.5622(3) 0.2628(3) 0.1890(2) 0.0171(6) Uani 1 1 d .
C21 C 0.4489(3) 0.2794(3) 0.1745(3) 0.0205(6) Uani 1 1 d .
H21 H 0.4597 0.3659 0.1953 0.025 Uiso 1 1 calc R
C22 C 0.3184(4) 0.1689(4) 0.1291(3) 0.0251(7) Uani 1 1 d .
H22 H 0.2409 0.1806 0.1207 0.030 Uiso 1 1 calc R
C23 C 0.3020(4) 0.0426(4) 0.0965(3) 0.0250(7) Uani 1 1 d .
H23 H 0.2134 -0.0320 0.0654 0.030 Uiso 1 1 calc R
C24 C 0.4149(4) 0.0255(3) 0.1092(3) 0.0222(7) Uani 1 1 d .
H24 H 0.4034 -0.0611 0.0862 0.027 Uiso 1 1 calc R
C25 C 0.7311(4) 0.1839(3) 0.4115(3) 0.0225(7) Uani 1 1 d .
H25A H 0.7809 0.1371 0.4295 0.027 Uiso 1 1 calc R
H25B H 0.7580 0.2588 0.4765 0.027 Uiso 1 1 calc R
C26 C 0.5799(3) 0.0892(3) 0.3892(3) 0.0196(6) Uani 1 1 d .
C27 C 0.4851(4) 0.1325(3) 0.3914(3) 0.0221(7) Uani 1 1 d .
H27 H 0.5152 0.2249 0.4099 0.026 Uiso 1 1 calc R
C28 C 0.3460(4) 0.0415(4) 0.3669(3) 0.0249(7) Uani 1 1 d .
H28 H 0.2820 0.0720 0.3681 0.030 Uiso 1 1 calc R
C29 C 0.3016(4) -0.0937(4) 0.3407(3) 0.0266(7) Uani 1 1 d .
H29 H 0.2069 -0.1557 0.3229 0.032 Uiso 1 1 calc R
C30 C 0.3947(4) -0.1385(4) 0.3402(3) 0.0285(8) Uani 1 1 d .
H30 H 0.3646 -0.2309 0.3236 0.034 Uiso 1 1 calc R
C31 C 0.5333(4) -0.0465(4) 0.3644(3) 0.0250(7) Uani 1 1 d .
H31 H 0.5971 -0.0773 0.3639 0.030 Uiso 1 1 calc R
C32 C 0.9595(3) 0.2800(4) 0.3143(3) 0.0250(7) Uani 1 1 d .
H32A H 1.0029 0.3319 0.2648 0.030 Uiso 1 1 calc R
H32B H 1.0121 0.3337 0.3902 0.030 Uiso 1 1 calc R
C33 C 0.9670(3) 0.1536(4) 0.2908(3) 0.0253(7) Uani 1 1 d .
C34 C 0.9902(5) 0.1027(5) 0.3748(4) 0.0370(9) Uani 1 1 d .
H34 H 1.0046 0.1495 0.4482 0.044 Uiso 1 1 calc R
C35 C 0.9928(6) -0.0160(6) 0.3533(4) 0.0443(11) Uani 1 1 d .
H35 H 1.0081 -0.0495 0.4122 0.053 Uiso 1 1 calc R
C36 C 0.9736(4) -0.0860(4) 0.2479(4) 0.0360(9) Uani 1 1 d .
H36 H 0.9741 -0.1678 0.2337 0.043 Uiso 1 1 calc R
C37 C 0.9536(4) -0.0347(5) 0.1638(4) 0.0373(10) Uani 1 1 d .
H37 H 0.9411 -0.0810 0.0908 0.045 Uiso 1 1 calc R
C38 C 0.9517(4) 0.0842(5) 0.1850(3) 0.0325(8) Uani 1 1 d .
H38 H 0.9397 0.1190 0.1261 0.039 Uiso 1 1 calc R

loop_
_atom_site_aniso_label
_atom_site_aniso_U_11
_atom_site_aniso_U_22
_atom_site_aniso_U_33
_atom_site_aniso_U_23
_atom_site_aniso_U_13
_atom_site_aniso_U_12
Pt1 0.01523(7) 0.01485(7) 0.01458(7) 0.00263(5) 0.00343(4) 0.00553(5)
Cl1 0.0180(3) 0.0212(4) 0.0233(4) 0.0035(3) 0.0033(3) 0.0037(3)
P1 0.0151(3) 0.0166(3) 0.0172(4) 0.0023(3) 0.0029(3) 0.0067(3)
C1 0.0194(15) 0.0223(16) 0.0156(14) 0.0032(12) 0.0052(12) 0.0033(13)
C2 0.0240(16) 0.0205(16) 0.0221(16) 0.0007(13) 0.0064(13) 0.0054(13)
C3 0.0265(17) 0.0241(17) 0.0268(18) 0.0016(14) 0.0129(14) 0.0029(14)
F3 0.0409(13) 0.0323(12) 0.0322(12) 0.0003(10) 0.0224(10) 0.0114(10)
C4 0.0334(19) 0.032(2) 0.0182(16) 0.0022(15) 0.0091(14) 0.0035(16)
C5 0.0274(18) 0.0287(18) 0.0206(17) 0.0094(14) 0.0031(14) 0.0044(15)
C6 0.0201(15) 0.0230(16) 0.0152(15) 0.0041(13) 0.0017(12) 0.0030(13)
C7 0.0223(16) 0.0202(16) 0.0233(17) 0.0088(13) 0.0001(13) 0.0046(13)
N7 0.0193(13) 0.0183(13) 0.0181(13) 0.0071(11) 0.0022(10) 0.0059(11)
C8 0.036(2) 0.0284(19) 0.0268(18) 0.0115(15) 0.0009(15) 0.0115(17)
C9 0.035(2) 0.0268(19) 0.039(2) 0.0129(17) -0.0012(17) 0.0143(16)
C10 0.0322(19) 0.0218(17) 0.036(2) 0.0047(15) 0.0018(16) 0.0142(15)
C11 0.0201(15) 0.0131(14) 0.0280(17) 0.0043(13) 0.0030(13) 0.0069(12)
C12 0.0203(15) 0.0184(15) 0.0266(17) 0.0028(13) 0.0053(13) 0.0099(13)
C13 0.0264(17) 0.0190(16) 0.0314(19) 0.0049(14) 0.0073(14) 0.0110(14)
C14 0.0235(16) 0.0229(17) 0.0305(18) 0.0006(14) 0.0088(14) 0.0104(14)
C15 0.0223(15) 0.0282(17) 0.0163(15) 0.0028(13) 0.0048(12) 0.0092(14)
C16 0.0183(14) 0.0188(15) 0.0219(16) 0.0041(13) 0.0052(12) 0.0069(13)
C17 0.0173(14) 0.0159(14) 0.0170(14) -0.0027(12) 0.0067(11) 0.0059(12)
F17 0.0409(12) 0.0408(13) 0.0196(10) 0.0066(9) 0.0119(9) 0.0221(11)
C18 0.0199(15) 0.0181(15) 0.0187(15) 0.0011(12) 0.0030(12) 0.0079(12)
C19 0.0190(15) 0.0174(15) 0.0134(13) 0.0018(11) 0.0042(11) 0.0058(12)
C20 0.0162(14) 0.0162(14) 0.0115(13) 0.0004(11) 0.0021(11) 0.0037(12)
C21 0.0203(15) 0.0207(16) 0.0198(15) 0.0063(13) 0.0033(12) 0.0099(13)
C22 0.0200(16) 0.0291(18) 0.0248(17) 0.0105(14) 0.0044(13) 0.0103(14)
C23 0.0192(15) 0.0213(16) 0.0240(17) 0.0037(13) 0.0020(13) 0.0036(13)
C24 0.0226(16) 0.0182(15) 0.0187(15) 0.0022(12) 0.0038(12) 0.0059(13)
C25 0.0227(16) 0.0202(15) 0.0222(16) 0.0051(13) 0.0040(13) 0.0092(13)
C26 0.0213(15) 0.0185(15) 0.0137(14) 0.0043(12) 0.0032(11) 0.0059(13)
C27 0.0258(16) 0.0204(15) 0.0177(15) 0.0028(12) 0.0040(12) 0.0109(14)
C28 0.0243(17) 0.0270(17) 0.0212(16) 0.0062(14) 0.0067(13) 0.0109(14)
C29 0.0224(16) 0.0263(18) 0.0215(16) 0.0062(14) 0.0019(13) 0.0054(14)
C30 0.0315(19) 0.0173(16) 0.0277(18) 0.0062(14) 0.0028(14) 0.0059(14)
C31 0.0305(18) 0.0215(16) 0.0244(17) 0.0061(13) 0.0052(14) 0.0146(15)
C32 0.0154(14) 0.0245(17) 0.0302(18) 0.0024(14) 0.0035(13) 0.0084(13)
C33 0.0165(15) 0.0278(18) 0.0308(18) 0.0048(15) 0.0039(13) 0.0121(14)
C34 0.047(2) 0.046(2) 0.032(2) 0.0096(18) 0.0085(18) 0.035(2)
C35 0.059(3) 0.054(3) 0.047(3) 0.025(2) 0.024(2) 0.043(3)
C36 0.0317(19) 0.0281(19) 0.052(3) 0.0052(18) 0.0125(18) 0.0200(17)
C37 0.035(2) 0.043(2) 0.033(2) -0.0037(18) 0.0038(16) 0.0248(19)
C38 0.0310(19) 0.042(2) 0.0298(19) 0.0062(17) 0.0078(15) 0.0239(17)

loop_
_atom_type_symbol
_atom_type_description
_atom_type_scat_dispersion_real
_atom_type_scat_dispersion_imag
_atom_type_scat_source
C C 0.0181 0.0091 'International Tables Vol C Tables 4.2.6.8 and 6.1.1.4'
H H 0.0000 0.0000 'International Tables Vol C Tables 4.2.6.8 and 6.1.1.4'
Cl Cl 0.3639 0.7018 'International Tables Vol C Tables 4.2.6.8 and 6.1.1.4'
F F 0.0727 0.0534 'International Tables Vol C Tables 4.2.6.8 and 6.1.1.4'
N N 0.0311 0.0180 'International Tables Vol C Tables 4.2.6.8 and 6.1.1.4'
P P 0.2955 0.4335 'International Tables Vol C Tables 4.2.6.8 and 6.1.1.4'
Pt Pt -4.5932 6.9264 'International Tables Vol C Tables 4.2.6.8 and 6.1.1.4'

loop_
_exptl_crystal_face_index_h
_exptl_crystal_face_index_k
_exptl_crystal_face_index_l
_exptl_crystal_face_perp_dist
6 -3 -6 0.0115
-5 3 6 0.0164
4 -3 6 0.0397
-3 6 -5 0.0476
-4 3 -6 0.0536
3 -7 5 0.0634
-3 -2 -4 0.0745
3 2 4 0.0574
5 -3 -6 0.0131
-7 0 2 0.0578
-7 5 -1 0.0372

loop_
_geom_angle_atom_site_label_1
_geom_angle_atom_site_label_2
_geom_angle_atom_site_label_3
_geom_angle
P1 Pt1 Cl1 96.45(3)
C1 Pt1 Cl1 91.42(9)
C1 Pt1 P1 96.30(11)
N7 Pt1 Cl1 91.88(8)
N7 Pt1 P1 170.83(8)
N7 Pt1 C1 79.61(14)
N7 Pt1 C17 79.78(13)
N7 Pt1 C20 90.93(13)
C17 Pt1 Cl1 86.02(9)
C17 Pt1 P1 104.57(10)
C17 Pt1 C1 159.13(15)
C20 Pt1 Cl1 176.97(10)
C20 Pt1 P1 80.68(10)
C20 Pt1 C1 87.96(12)
C20 Pt1 C17 95.61(12)
C18 P1 Pt1 100.67(12)
C18 P1 C25 103.21(16)
C18 P1 C32 111.99(16)
C25 P1 Pt1 122.20(12)
C32 P1 Pt1 114.93(13)
C32 P1 C25 103.29(17)
C2 C1 Pt1 131.6(3)
C2 C1 C6 117.1(3)
C6 C1 Pt1 111.2(2)
C1 C2 H2 119.9
C1 C2 C3 120.2(4)
C3 C2 H2 119.9
F3 C3 C2 117.4(4)
F3 C3 C4 119.2(3)
C4 C3 C2 123.3(4)
C3 C4 H4 121.2
C3 C4 C5 117.5(3)
C5 C4 H4 121.2
C4 C5 H5 119.6
C4 C5 C6 120.8(4)
C6 C5 H5 119.6
C1 C6 C7 117.1(3)
C5 C6 C1 121.0(4)
C5 C6 C7 121.9(4)
N7 C7 C6 113.7(3)
N7 C7 C8 118.9(4)
C8 C7 C6 127.4(4)
C7 N7 Pt1 117.9(3)
C7 N7 C11 123.8(3)
C11 N7 Pt1 117.8(2)
C7 C8 H8 120.6
C9 C8 C7 118.8(4)
C9 C8 H8 120.6
C8 C9 H9 119.4
C8 C9 C10 121.2(4)
C10 C9 H9 119.4
C9 C10 H10 120.5
C9 C10 C11 119.0(4)
C11 C10 H10 120.5
N7 C11 C10 118.2(4)
N7 C11 C12 113.5(3)
C10 C11 C12 128.2(3)
C13 C12 C11 120.9(3)
C13 C12 C17 121.9(4)
C17 C12 C11 117.1(3)
C12 C13 H13 119.9
C14 C13 C12 120.1(4)
C14 C13 H13 119.9
C13 C14 H14 121.4
C15 C14 C13 117.3(3)
C15 C14 H14 121.4
C14 C15 C16 124.6(4)
C14 C15 F17 118.1(3)
F17 C15 C16 117.3(3)
C15 C16 H16 120.3
C15 C16 C17 119.4(3)
C17 C16 H16 120.3
C12 C17 Pt1 111.4(2)
C16 C17 Pt1 131.4(3)
C16 C17 C12 116.7(3)
P1 C18 H18A 110.9
P1 C18 H18B 110.9
H18A C18 H18B 108.9
C19 C18 P1 104.4(2)
C19 C18 H18A 110.9
C19 C18 H18B 110.9
C20 C19 C18 119.6(3)
C24 C19 C18 120.9(3)
C24 C19 C20 119.4(3)
C19 C20 Pt1 117.8(2)
C21 C20 Pt1 122.6(2)
C21 C20 C19 119.6(3)
C20 C21 H21 119.9
C20 C21 C22 120.2(3)
C22 C21 H21 119.9
C21 C22 H22 119.9
C23 C22 C21 120.3(3)
C23 C22 H22 119.9
C22 C23 H23 120.1
C24 C23 C22 119.8(3)
C24 C23 H23 120.1
C19 C24 H24 119.7
C23 C24 C19 120.7(3)
C23 C24 H24 119.7
P1 C25 H25A 108.6
P1 C25 H25B 108.6
H25A C25 H25B 107.6
C26 C25 P1 114.6(2)
C26 C25 H25A 108.6
C26 C25 H25B 108.6
C27 C26 C25 122.6(3)
C31 C26 C25 119.0(3)
C31 C26 C27 118.5(3)
C26 C27 H27 119.6
C26 C27 C28 120.7(3)
C28 C27 H27 119.6
C27 C28 H28 120.1
C29 C28 C27 119.8(3)
C29 C28 H28 120.1
C28 C29 H29 119.9
C30 C29 C28 120.2(3)
C30 C29 H29 119.9
C29 C30 H30 120.3
C29 C30 C31 119.3(4)
C31 C30 H30 120.3
C26 C31 C30 121.4(3)
C26 C31 H31 119.3
C30 C31 H31 119.3
P1 C32 H32A 108.9
P1 C32 H32B 108.9
H32A C32 H32B 107.7
C33 C32 P1 113.5(2)
C33 C32 H32A 108.9
C33 C32 H32B 108.9
C34 C33 C32 120.6(4)
C34 C33 C38 117.6(4)
C38 C33 C32 121.8(4)
C33 C34 H34 119.6
C33 C34 C35 120.8(4)
C35 C34 H34 119.6
C34 C35 H35 119.4
C36 C35 C34 121.2(5)
C36 C35 H35 119.4
C35 C36 H36 120.8
C37 C36 C35 118.5(4)
C37 C36 H36 120.8
C36 C37 H37 119.7
C36 C37 C38 120.5(4)
C38 C37 H37 119.7
C33 C38 H38 119.3
C37 C38 C33 121.3(4)
C37 C38 H38 119.3

loop_
_geom_bond_atom_site_label_1
_geom_bond_atom_site_label_2
_geom_bond_distance
Pt1 Cl1 2.4425(8)
Pt1 P1 2.2609(9)
Pt1 C1 2.106(3)
Pt1 N7 2.039(3)
Pt1 C17 2.097(3)
Pt1 C20 2.057(3)
P1 C18 1.823(3)
P1 C25 1.842(4)
P1 C32 1.836(3)
C1 C2 1.387(5)
C1 C6 1.419(6)
C2 H2 0.9500
C2 C3 1.393(5)
C3 F3 1.359(5)
C3 C4 1.374(7)
C4 H4 0.9500
C4 C5 1.378(6)
C5 H5 0.9500
C5 C6 1.408(5)
C6 C7 1.465(5)
C7 N7 1.350(5)
C7 C8 1.396(6)
N7 C11 1.351(5)
C8 H8 0.9500
C8 C9 1.374(7)
C9 H9 0.9500
C9 C10 1.387(6)
C10 H10 0.9500
C10 C11 1.398(6)
C11 C12 1.464(5)
C12 C13 1.399(5)
C12 C17 1.418(5)
C13 H13 0.9500
C13 C14 1.393(6)
C14 H14 0.9500
C14 C15 1.364(6)
C15 C16 1.384(5)
C15 F17 1.374(4)
C16 H16 0.9500
C16 C17 1.402(5)
C18 H18A 0.9900
C18 H18B 0.9900
C18 C19 1.508(5)
C19 C20 1.409(5)
C19 C24 1.398(5)
C20 C21 1.385(5)
C21 H21 0.9500
C21 C22 1.402(5)
C22 H22 0.9500
C22 C23 1.384(5)
C23 H23 0.9500
C23 C24 1.384(5)
C24 H24 0.9500
C25 H25A 0.9900
C25 H25B 0.9900
C25 C26 1.513(5)
C26 C27 1.391(5)
C26 C31 1.391(5)
C27 H27 0.9500
C27 C28 1.396(5)
C28 H28 0.9500
C28 C29 1.388(6)
C29 H29 0.9500
C29 C30 1.385(6)
C30 H30 0.9500
C30 C31 1.394(5)
C31 H31 0.9500
C32 H32A 0.9900
C32 H32B 0.9900
C32 C33 1.508(5)
C33 C34 1.382(6)
C33 C38 1.393(5)
C34 H34 0.9500
C34 C35 1.389(7)
C35 H35 0.9500
C35 C36 1.379(7)
C36 H36 0.9500
C36 C37 1.376(7)
C37 H37 0.9500
C37 C38 1.389(6)
C38 H38 0.9500

loop_
_geom_hbond_atom_site_label_D
_geom_hbond_atom_site_label_H
_geom_hbond_atom_site_label_A
_geom_hbond_distance_DH
_geom_hbond_distance_HA
_geom_hbond_distance_DA
_geom_hbond_angle_DHA
_geom_hbond_site_symmetry_A
C25 H25B Cl1 0.99 2.94 3.651(4) 129.4 2_766
C29 H29 Cl1 0.95 2.95 3.780(4) 147.1 1_445
C36 H36 F3 0.95 2.56 3.266(4) 131.4 2_755

loop_
_geom_torsion_atom_site_label_1
_geom_torsion_atom_site_label_2
_geom_torsion_atom_site_label_3
_geom_torsion_atom_site_label_4
_geom_torsion
Pt1 P1 C18 C19 -39.7(2)
Pt1 P1 C25 C26 78.5(3)
Pt1 P1 C32 C33 -155.5(2)
Pt1 C1 C2 C3 -179.5(3)
Pt1 C1 C6 C5 -179.8(3)
Pt1 C1 C6 C7 2.6(4)
Pt1 N7 C11 C10 -171.3(3)
Pt1 N7 C11 C12 7.3(4)
Pt1 C20 C21 C22 -177.3(3)
P1 C18 C19 C20 27.4(4)
P1 C18 C19 C24 -148.6(3)
P1 C25 C26 C27 -76.6(4)
P1 C25 C26 C31 102.7(3)
P1 C32 C33 C34 -96.2(4)
P1 C32 C33 C38 84.2(4)
C1 C2 C3 F3 179.3(3)
C1 C2 C3 C4 0.7(6)
C1 C6 C7 N7 2.5(4)
C1 C6 C7 C8 -177.5(3)
C2 C1 C6 C5 2.4(5)
C2 C1 C6 C7 -175.2(3)
C2 C3 C4 C5 0.7(6)
C3 C4 C5 C6 -0.6(6)
F3 C3 C4 C5 -177.8(3)
C4 C5 C6 C1 -1.0(5)
C4 C5 C6 C7 176.5(3)
C5 C6 C7 N7 -175.1(3)
C5 C6 C7 C8 4.9(6)
C6 C1 C2 C3 -2.2(5)
C6 C7 N7 Pt1 -6.8(4)
C6 C7 N7 C11 -178.3(3)
C6 C7 C8 C9 177.7(4)
C7 N7 C11 C10 0.3(5)
C7 N7 C11 C12 178.8(3)
C7 C8 C9 C10 1.2(6)
N7 C7 C8 C9 -2.4(5)
N7 C11 C12 C13 170.1(3)
N7 C11 C12 C17 -6.3(4)
C8 C7 N7 Pt1 173.3(3)
C8 C7 N7 C11 1.7(5)
C8 C9 C10 C11 0.8(6)
C9 C10 C11 N7 -1.5(5)
C9 C10 C11 C12 -179.9(4)
C10 C11 C12 C13 -11.5(6)
C10 C11 C12 C17 172.1(3)
C11 C12 C13 C14 -176.8(3)
C11 C12 C17 Pt1 2.4(4)
C11 C12 C17 C16 175.8(3)
C12 C13 C14 C15 0.5(5)
C13 C12 C17 Pt1 -173.9(3)
C13 C12 C17 C16 -0.5(5)
C13 C14 C15 C16 0.8(5)
C13 C14 C15 F17 179.5(3)
C14 C15 C16 C17 -2.0(5)
C15 C16 C17 Pt1 173.6(3)
C15 C16 C17 C12 1.7(5)
C17 C12 C13 C14 -0.6(5)
F17 C15 C16 C17 179.3(3)
C18 P1 C25 C26 -33.4(3)
C18 P1 C32 C33 -41.4(3)
C18 C19 C20 Pt1 2.1(4)
C18 C19 C20 C21 -176.7(3)
C18 C19 C24 C23 175.6(3)
C19 C20 C21 C22 1.4(5)
C20 C19 C24 C23 -0.4(5)
C20 C21 C22 C23 -1.3(5)
C21 C22 C23 C24 0.3(6)
C22 C23 C24 C19 0.5(5)
C24 C19 C20 Pt1 178.2(2)
C24 C19 C20 C21 -0.6(5)
C25 P1 C18 C19 87.2(2)
C25 P1 C32 C33 69.0(3)
C25 C26 C27 C28 177.9(3)
C25 C26 C31 C30 -178.2(3)
C26 C27 C28 C29 0.5(5)
C27 C26 C31 C30 1.1(5)
C27 C28 C29 C30 0.9(6)
C28 C29 C30 C31 -1.2(6)
C29 C30 C31 C26 0.2(6)
C31 C26 C27 C28 -1.4(5)
C32 P1 C18 C19 -162.3(2)
C32 P1 C25 C26 -150.2(3)
C32 C33 C34 C35 177.9(4)
C32 C33 C38 C37 -177.5(4)
C33 C34 C35 C36 0.6(8)
C34 C33 C38 C37 2.8(6)
C34 C35 C36 C37 1.0(7)
C35 C36 C37 C38 -0.6(7)
C36 C37 C38 C33 -1.3(6)
C38 C33 C34 C35 -2.4(6)

loop_
_exptl_oxdiff_crystal_face_indexfrac_h
_exptl_oxdiff_crystal_face_indexfrac_k
_exptl_oxdiff_crystal_face_indexfrac_l
_exptl_oxdiff_crystal_face_x
_exptl_oxdiff_crystal_face_y
_exptl_oxdiff_crystal_face_z
6.0024 -3.0079 -6.0039 0.9412 -0.4415 -0.0471
-5.0025 3.0072 6.0033 -0.9264 0.2899 0.0096
3.9970 -2.9986 5.9980 -0.3182 -0.4432 -0.7960
-2.9979 5.9985 -4.9985 -0.0071 -0.0495 0.9235
-3.9970 2.9986 -5.9980 0.3182 0.4432 0.7960
2.9980 -6.9984 4.9985 0.0862 0.1547 -1.0014
-2.9976 -2.0005 -3.9984 0.5239 0.7669 0.2315
2.9976 2.0005 3.9984 -0.5239 -0.7669 -0.2315
5.0025 -3.0072 -6.0033 0.9264 -0.2899 -0.0096
-7.0002 0.0061 2.0043 -0.3085 1.0104 0.1256
-6.9992 5.0039 -0.9959 -0.3970 0.5605 0.7212
